data_7108018
loop_
_publ_author_name
'Nobuharu Iwasawa'
'Hiroki Takahagi'
'Kosuke Ono'
'Kotaro Fujii'
'Hidehiro Uekusa'

_publ_section_title
;
 Guest-induced self-assembly of a macrocyclic boronic ester containing
 diarylethene units: enhancement of photoresponsivity
;
_journal_name_full Chem.Commun.
_journal_page_first 7477
_journal_paper_doi 10.1039/c2cc31989f
_journal_volume 48
_journal_year 2012
_chemical_formula_moiety 'C78 H60 B4 F12 O8 S4, 3(C6 H6), 0.5(C6 H14)'
_chemical_formula_sum 'C99 H85 B4 F12 O8 S4'
_chemical_formula_weight 1802.15
_space_group_IT_number 14
_symmetry_cell_setting monoclinic
_symmetry_Int_Tables_number 14
_symmetry_space_group_name_Hall '-P 2yn'
_symmetry_space_group_name_H-M 'P 1 21/n 1'
_atom_sites_solution_hydrogens geom
_atom_sites_solution_primary direct
_atom_sites_solution_secondary difmap
_audit_creation_method SHELXL-97
_cell_angle_alpha 90.00
_cell_angle_beta 102.972(3)
_cell_angle_gamma 90.00
_cell_formula_units_Z 4
_cell_length_a 15.3200(16)
_cell_length_b 36.839(4)
_cell_length_c 17.4290(18)
_cell_measurement_reflns_used 61621
_cell_measurement_temperature 173(2)
_cell_measurement_theta_max 25.03
_cell_measurement_theta_min 2.98
_cell_volume 9585.4(18)
_computing_cell_refinement 'HKL-2000 '
_computing_data_collection 'PROCESS-AUTO (Rigaku, 1998)'
_computing_data_reduction 'HKL-2000 '
_computing_molecular_graphics 'ORTEP-3 for Windows (Farrugia, 1998)'
_computing_publication_material 'SHELXL-97 (Sheldrick, 1997)'
_computing_structure_refinement 'SHELXL-97 (Sheldrick, 1997)'
_computing_structure_solution 'SHELXS (Sheldrick, 1997)'
_diffrn_ambient_temperature 173(2)
_diffrn_measured_fraction_theta_full 0.989
_diffrn_measured_fraction_theta_max 0.989
_diffrn_measurement_device_type 'Rigaku RAXIS-RAPID IP area detector system'
_diffrn_measurement_method '\w scan'
_diffrn_radiation_monochromator graphite
_diffrn_radiation_probe x-ray
_diffrn_radiation_type MoK\a
_diffrn_radiation_wavelength 0.71073
_diffrn_reflns_av_R_equivalents 0.1357
_diffrn_reflns_av_sigmaI/netI 0.3170
_diffrn_reflns_limit_h_max 18
_diffrn_reflns_limit_h_min -17
_diffrn_reflns_limit_k_max 43
_diffrn_reflns_limit_k_min -43
_diffrn_reflns_limit_l_max 20
_diffrn_reflns_limit_l_min -20
_diffrn_reflns_number 61621
_diffrn_reflns_theta_full 25.03
_diffrn_reflns_theta_max 25.03
_diffrn_reflns_theta_min 2.98
_diffrn_source 'rotating anode X-ray tube'
_exptl_absorpt_coefficient_mu 0.176
_exptl_absorpt_correction_T_max 0.9826
_exptl_absorpt_correction_T_min 0.9409
_exptl_absorpt_correction_type multi-scan
_exptl_absorpt_process_details 'absorption was corrected by ABSCOR'
_exptl_crystal_colour colorless
_exptl_crystal_density_diffrn 1.249
_exptl_crystal_density_method 'not measured'
_exptl_crystal_description platelet
_exptl_crystal_F_000 3740
_exptl_crystal_size_max 0.35
_exptl_crystal_size_mid 0.30
_exptl_crystal_size_min 0.10
_refine_diff_density_max 0.816
_refine_diff_density_min -0.480
_refine_diff_density_rms 0.130
_refine_ls_extinction_coef 0.070(7)
_refine_ls_extinction_expression Fc^*^=kFc[1+0.001xFc^2^\l^3^/sin(2\q)]^-1/4^
_refine_ls_extinction_method SHELXL
_refine_ls_goodness_of_fit_ref 1.615
_refine_ls_hydrogen_treatment constr
_refine_ls_matrix_type full
_refine_ls_number_parameters 1096
_refine_ls_number_reflns 16747
_refine_ls_number_restraints 92
_refine_ls_restrained_S_all 1.926
_refine_ls_R_factor_all 0.2835
_refine_ls_R_factor_gt 0.2113
_refine_ls_shift/su_max 0.004
_refine_ls_shift/su_mean 0.000
_refine_ls_structure_factor_coef Fsqd
_refine_ls_weighting_details 'calc w=1/[\s^2^(Fo^2^)+(0.2000P)^2^+0.0000P] where P=(Fo^2^+2Fc^2^)/3'
_refine_ls_weighting_scheme calc
_refine_ls_wR_factor_gt 0.4961
_refine_ls_wR_factor_ref 0.5270
_reflns_number_gt 8157
_reflns_number_total 16747
_reflns_threshold_expression >2sigma(I)
_cod_data_source_file c2cc31989f.txt
_cod_data_source_block shelx
_cod_original_sg_symbol_H-M 'P 21/n'
_cod_database_code 7108018

loop_
_symmetry_equiv_pos_as_xyz
'x, y, z'
'-x+1/2, y+1/2, -z+1/2'
'-x, -y, -z'
'x-1/2, -y-1/2, z-1/2'

loop_
_atom_site_label
_atom_site_type_symbol
_atom_site_fract_x
_atom_site_fract_y
_atom_site_fract_z
_atom_site_U_iso_or_equiv
_atom_site_adp_type
_atom_site_occupancy
_atom_site_symmetry_multiplicity
_atom_site_calc_flag
_atom_site_refinement_flags
_atom_site_disorder_assembly
_atom_site_disorder_group
C2 C -0.0606(10) 0.2112(4) -0.1386(8) 0.091(4) Uani 1 1 d . . .
C3 C -0.0945(8) 0.1997(4) -0.2131(8) 0.087(4) Uani 1 1 d . . .
C4 C -0.0299(9) 0.1821(3) -0.2504(7) 0.084(3) Uani 1 1 d . . .
C5 C -0.0395(8) 0.1655(3) -0.3233(7) 0.078(3) Uani 1 1 d . . .
H5 H -0.0963 0.1639 -0.3587 0.094 Uiso 1 1 calc R . .
C6 C 0.0362(8) 0.1514(4) -0.3426(8) 0.086(3) Uani 1 1 d . . .
H6 H 0.0299 0.1413 -0.3937 0.103 Uiso 1 1 calc R . .
C7 C 0.1215(9) 0.1509(3) -0.2924(8) 0.088(4) Uani 1 1 d . . .
C8 C 0.1283(8) 0.1657(3) -0.2188(7) 0.083(3) Uani 1 1 d . . .
H8 H 0.1847 0.1656 -0.1824 0.100 Uiso 1 1 calc R . .
C9 C 0.0545(8) 0.1807(3) -0.1968(7) 0.078(3) Uani 1 1 d . . .
C10 C -0.1055(9) 0.2297(4) -0.0846(8) 0.095(4) Uani 1 1 d . . .
H10A H -0.1365 0.2512 -0.1105 0.143 Uiso 1 1 calc R . .
H10B H -0.0612 0.2371 -0.0375 0.143 Uiso 1 1 calc R . .
H10C H -0.1491 0.2133 -0.0696 0.143 Uiso 1 1 calc R . .
C13 C 0.2859(9) 0.0979(4) -0.3759(9) 0.094(4) Uani 1 1 d . . .
H13 H 0.2983 0.0970 -0.4299 0.113 Uiso 1 1 calc R . .
C14 C 0.3068(9) 0.0621(4) -0.3335(8) 0.084(3) Uani 1 1 d . . .
C15 C 0.2618(9) 0.0310(4) -0.3436(8) 0.086(3) Uani 1 1 d . . .
H15 H 0.2106 0.0286 -0.3856 0.103 Uiso 1 1 calc R . .
C16 C 0.2904(9) 0.0010(4) -0.2909(8) 0.091(4) Uani 1 1 d . . .
C17 C 0.2511(10) -0.0357(4) -0.2940(8) 0.093(4) Uani 1 1 d . . .
C18 C 0.3023(8) -0.0513(4) -0.2136(7) 0.087(3) Uani 1 1 d . . .
H18 H 0.3141 -0.0779 -0.2177 0.104 Uiso 1 1 calc R . .
C22 C 0.3888(9) -0.0303(4) -0.1888(9) 0.093(4) Uani 1 1 d . . .
H22 H 0.4404 -0.0440 -0.2009 0.112 Uiso 1 1 calc R . .
C23 C 0.3712(9) 0.0055(4) -0.2366(8) 0.091(4) Uani 1 1 d . . .
C24 C 0.4159(9) 0.0366(4) -0.2254(9) 0.088(4) Uani 1 1 d . . .
H24 H 0.4675 0.0386 -0.1837 0.106 Uiso 1 1 calc R . .
C25 C 0.3881(9) 0.0663(4) -0.2741(9) 0.095(4) Uani 1 1 d . . .
C26 C 0.4228(9) 0.1036(4) -0.2727(10) 0.098(4) Uani 1 1 d . . .
C27 C 0.3472(9) 0.1247(4) -0.3229(9) 0.095(4) Uani 1 1 d . . .
H27 H 0.3703 0.1435 -0.3547 0.113 Uiso 1 1 calc R . .
C29 C 0.1494(11) -0.0348(4) -0.3032(10) 0.117(5) Uani 1 1 d . . .
H29A H 0.1328 -0.0129 -0.2778 0.175 Uiso 1 1 calc R . .
H29B H 0.1303 -0.0563 -0.2784 0.175 Uiso 1 1 calc R . .
H29C H 0.1201 -0.0345 -0.3593 0.175 Uiso 1 1 calc R . .
C30 C 0.2702(12) -0.0592(4) -0.3616(10) 0.113(5) Uani 1 1 d . . .
H30A H 0.2346 -0.0503 -0.4119 0.169 Uiso 1 1 calc R . .
H30B H 0.2541 -0.0845 -0.3540 0.169 Uiso 1 1 calc R . .
H30C H 0.3340 -0.0578 -0.3618 0.169 Uiso 1 1 calc R . .
C31 C 0.5012(13) 0.1020(5) -0.3191(17) 0.164(10) Uani 1 1 d . . .
H31A H 0.5391 0.0808 -0.3018 0.246 Uiso 1 1 calc R . .
H31B H 0.5376 0.1241 -0.3084 0.246 Uiso 1 1 calc R . .
H31C H 0.4753 0.1002 -0.3758 0.246 Uiso 1 1 calc R . .
C32 C 0.4558(12) 0.1200(5) -0.1897(13) 0.146(8) Uani 1 1 d . . .
H32A H 0.4360 0.1046 -0.1510 0.219 Uiso 1 1 calc R . .
H32B H 0.4310 0.1444 -0.1883 0.219 Uiso 1 1 calc R . .
H32C H 0.5214 0.1212 -0.1771 0.219 Uiso 1 1 calc R . .
C33 C 0.2945(9) -0.0194(3) -0.0095(8) 0.090(4) Uani 1 1 d . . .
C34 C 0.3660(10) -0.0101(4) 0.0541(9) 0.100(4) Uani 1 1 d . . .
H34 H 0.4262 -0.0104 0.0485 0.120 Uiso 1 1 calc R . .
C35 C 0.3446(8) 0.0001(4) 0.1286(8) 0.098(4) Uani 1 1 d . . .
H35 H 0.3907 0.0061 0.1730 0.117 Uiso 1 1 calc R . .
C36 C 0.2572(8) 0.0009(4) 0.1330(8) 0.090(4) Uani 1 1 d . . .
C37 C 0.2197(9) 0.0103(4) 0.1980(8) 0.092(4) Uani 1 1 d . A .
C38 C 0.1317(11) 0.0101(5) 0.1828(9) 0.115(5) Uani 1 1 d . . .
C40 C 0.1860(9) -0.0082(4) 0.0673(8) 0.093(4) Uani 1 1 d . . .
C41 C 0.2079(9) -0.0182(4) -0.0011(7) 0.089(4) Uani 1 1 d . . .
H41 H 0.1612 -0.0245 -0.0448 0.107 Uiso 1 1 calc R . .
C42 C 0.0692(12) 0.0213(7) 0.2364(11) 0.147(7) Uani 1 1 d . . .
H42A H 0.0864 0.0453 0.2586 0.221 Uiso 1 1 calc R . .
H42B H 0.0741 0.0036 0.2792 0.221 Uiso 1 1 calc R . .
H42C H 0.0073 0.0220 0.2056 0.221 Uiso 1 1 calc R . .
C45 C 0.2730(9) 0.0198(4) 0.2792(9) 0.101(4) Uani 1 1 d D . .
C46 C 0.3238(10) -0.0080(4) 0.3316(8) 0.108(4) Uani 0.758(19) 1 d PDU A 1
C47 C 0.3823(10) 0.0131(4) 0.3984(8) 0.136(5) Uani 0.758(19) 1 d PDU A 1
F52 F 0.4616(9) 0.0194(5) 0.3790(12) 0.177(6) Uani 0.758(19) 1 d PDU A 1
F53 F 0.4031(10) -0.0053(4) 0.4671(7) 0.168(6) Uani 0.758(19) 1 d PDU A 1
C48 C 0.3285(10) 0.0477(4) 0.4012(8) 0.126(5) Uani 0.758(19) 1 d PDU A 1
F54 F 0.3858(16) 0.0752(5) 0.4275(13) 0.197(8) Uani 0.758(19) 1 d PDU A 1
F55 F 0.2809(11) 0.0433(5) 0.4567(7) 0.159(7) Uani 0.758(19) 1 d PDU A 1
F50 F 0.3706(11) -0.0296(4) 0.2935(7) 0.141(5) Uani 0.758(19) 1 d PDU A 1
F51 F 0.2690(12) -0.0324(4) 0.3549(8) 0.139(5) Uani 0.758(19) 1 d PDU A 1
C46B C 0.334(5) -0.008(3) 0.323(6) 0.221(6) Uiso 0.242(19) 1 d PD A 2
C47B C 0.355(7) 0.011(2) 0.403(7) 0.221(6) Uiso 0.242(19) 1 d PD A 2
F52B F 0.438(6) 0.025(3) 0.409(6) 0.221(6) Uiso 0.242(19) 1 d PD A 2
F53B F 0.293(6) 0.003(2) 0.444(5) 0.221(6) Uiso 0.242(19) 1 d PD A 2
C48B C 0.349(5) 0.052(2) 0.390(4) 0.221(6) Uiso 0.242(19) 1 d PD A 2
F54B F 0.390(6) 0.083(2) 0.379(6) 0.221(6) Uiso 0.242(19) 1 d PD A 2
F55B F 0.312(7) 0.067(3) 0.446(6) 0.221(6) Uiso 0.242(19) 1 d PD A 2
F50B F 0.415(6) -0.006(2) 0.306(6) 0.221(6) Uiso 0.242(19) 1 d PD A 2
F51B F 0.289(8) -0.022(3) 0.376(6) 0.221(6) Uiso 0.242(19) 1 d PD A 2
C49 C 0.2738(9) 0.0509(5) 0.3204(8) 0.108(5) Uani 1 1 d D A .
C56 C 0.2311(10) 0.0873(5) 0.2877(12) 0.115(5) Uani 1 1 d . . .
C57 C 0.1654(9) 0.1055(4) 0.3233(10) 0.098(4) Uani 1 1 d . A .
C58 C 0.1213(10) 0.0947(4) 0.3824(9) 0.098(4) Uani 1 1 d . . .
H58 H 0.1343 0.0717 0.4070 0.118 Uiso 1 1 calc R A .
C59 C 0.0596(10) 0.1171(4) 0.4048(9) 0.096(4) Uani 1 1 d . A .
H59 H 0.0260 0.1086 0.4408 0.116 Uiso 1 1 calc R . .
C60 C 0.0462(9) 0.1522(4) 0.3752(8) 0.089(4) Uani 1 1 d . . .
C61 C 0.0893(10) 0.1639(4) 0.3165(9) 0.095(4) Uani 1 1 d . A .
H61 H 0.0778 0.1873 0.2938 0.114 Uiso 1 1 calc R . .
C62 C 0.1488(9) 0.1407(4) 0.2922(8) 0.095(4) Uani 1 1 d . . .
C64 C 0.2553(11) 0.1066(5) 0.2296(10) 0.108(5) Uani 1 1 d . A .
C65 C 0.3183(15) 0.0950(6) 0.1832(16) 0.162(9) Uani 1 1 d . . .
H65A H 0.3673 0.0814 0.2168 0.243 Uiso 1 1 calc R A .
H65B H 0.3425 0.1163 0.1616 0.243 Uiso 1 1 calc R . .
H65C H 0.2874 0.0794 0.1400 0.243 Uiso 1 1 calc R . .
C68 C -0.1297(10) 0.2008(4) 0.4557(8) 0.098(4) Uani 1 1 d . A .
H68 H -0.1400 0.2016 0.5104 0.118 Uiso 1 1 calc R . .
C69 C -0.2182(8) 0.2053(4) 0.3917(7) 0.080(3) Uani 1 1 d . . .
C70 C -0.2872(11) 0.1813(4) 0.3746(8) 0.097(4) Uani 1 1 d . . .
H70 H -0.2853 0.1592 0.4029 0.117 Uiso 1 1 calc R . .
C71 C -0.3625(9) 0.1902(4) 0.3129(8) 0.089(4) Uani 1 1 d . . .
C72 C -0.4483(9) 0.1703(4) 0.2865(8) 0.090(4) Uani 1 1 d . . .
C73 C -0.4794(9) 0.1862(4) 0.2041(10) 0.105(4) Uani 1 1 d . . .
H73 H -0.5463 0.1872 0.1901 0.127 Uiso 1 1 calc R . .
C77 C -0.4402(8) 0.2261(4) 0.2047(8) 0.085(3) Uani 1 1 d . . .
H77 H -0.4824 0.2455 0.2138 0.102 Uiso 1 1 calc R . .
C78 C -0.3593(7) 0.2218(4) 0.2710(7) 0.079(3) Uani 1 1 d . . .
C79 C -0.2819(9) 0.2466(4) 0.2931(7) 0.091(4) Uani 1 1 d . . .
H79 H -0.2786 0.2682 0.2643 0.109 Uiso 1 1 calc R . .
C80 C -0.2174(7) 0.2377(4) 0.3542(8) 0.079(3) Uani 1 1 d . . .
C81 C -0.1344(8) 0.2603(4) 0.3856(8) 0.088(4) Uani 1 1 d . . .
C82 C -0.0723(9) 0.2325(4) 0.4389(7) 0.090(4) Uani 1 1 d . A .
H82 H -0.0398 0.2442 0.4890 0.108 Uiso 1 1 calc R . .
C84 C -0.5077(10) 0.1806(5) 0.3375(10) 0.110(5) Uani 1 1 d . . .
H84A H -0.4922 0.1667 0.3866 0.165 Uiso 1 1 calc R . .
H84B H -0.5699 0.1756 0.3108 0.165 Uiso 1 1 calc R . .
H84C H -0.5008 0.2066 0.3495 0.165 Uiso 1 1 calc R . .
C85 C -0.4364(10) 0.1290(4) 0.2848(10) 0.109(5) Uani 1 1 d . . .
H85A H -0.4241 0.1195 0.3387 0.163 Uiso 1 1 calc R . .
H85B H -0.3861 0.1232 0.2607 0.163 Uiso 1 1 calc R . .
H85C H -0.4913 0.1179 0.2540 0.163 Uiso 1 1 calc R . .
C86 C -0.1551(10) 0.2898(4) 0.4423(11) 0.115(5) Uani 1 1 d . . .
H86A H -0.2076 0.3039 0.4158 0.172 Uiso 1 1 calc R . .
H86B H -0.1035 0.3060 0.4577 0.172 Uiso 1 1 calc R . .
H86C H -0.1675 0.2782 0.4894 0.172 Uiso 1 1 calc R . .
C87 C -0.0925(12) 0.2780(5) 0.3266(12) 0.132(6) Uani 1 1 d . . .
H87A H -0.0879 0.2605 0.2853 0.198 Uiso 1 1 calc R . .
H87B H -0.0324 0.2866 0.3523 0.198 Uiso 1 1 calc R . .
H87C H -0.1292 0.2987 0.3032 0.198 Uiso 1 1 calc R . .
C88 C -0.3804(8) 0.1870(4) 0.0233(8) 0.083(3) Uani 1 1 d . . .
C89 C -0.3667(8) 0.2160(4) -0.0207(8) 0.089(4) Uani 1 1 d . . .
H89 H -0.3790 0.2395 -0.0035 0.107 Uiso 1 1 calc R . .
C90 C -0.3349(9) 0.2130(4) -0.0912(8) 0.091(4) Uani 1 1 d . . .
H90 H -0.3287 0.2334 -0.1230 0.109 Uiso 1 1 calc R . .
C91 C -0.3138(7) 0.1781(4) -0.1099(7) 0.083(4) Uani 1 1 d . . .
C92 C -0.2748(8) 0.1680(4) -0.1764(8) 0.088(4) Uani 1 1 d . B .
C93 C -0.2572(8) 0.1315(4) -0.1769(7) 0.087(4) Uani 1 1 d . . .
C95 C -0.3232(8) 0.1485(3) -0.0644(8) 0.081(3) Uani 1 1 d . . .
C96 C -0.3585(7) 0.1521(4) 0.0037(7) 0.082(3) Uani 1 1 d . . .
H96 H -0.3667 0.1317 0.0346 0.099 Uiso 1 1 calc R . .
C97 C -0.2163(11) 0.1111(4) -0.2346(10) 0.108(4) Uani 1 1 d . . .
H97A H -0.1926 0.1284 -0.2676 0.161 Uiso 1 1 calc R . .
H97B H -0.2620 0.0959 -0.2680 0.161 Uiso 1 1 calc R . .
H97C H -0.1675 0.0958 -0.2060 0.161 Uiso 1 1 calc R . .
C98 C -0.2638(8) 0.1935(4) -0.2398(8) 0.093(4) Uani 1 1 d D . .
C99 C -0.3417(8) 0.2109(4) -0.2921(8) 0.080(4) Uani 0.579(15) 1 d PDU B 1
C101 C -0.2055(8) 0.2350(3) -0.3164(7) 0.061(3) Uani 0.579(15) 1 d PDU B 1
F103 F -0.3988(11) 0.1861(5) -0.3309(12) 0.155(9) Uani 0.579(15) 1 d PDU B 1
F104 F -0.3851(14) 0.2363(7) -0.2589(9) 0.169(10) Uani 0.579(15) 1 d PDU B 1
C100 C -0.3036(9) 0.2287(4) -0.3555(8) 0.084(4) Uani 0.579(15) 1 d PDU B 1
F105 F -0.3047(9) 0.2058(4) -0.4169(7) 0.107(5) Uani 0.579(15) 1 d PDU B 1
F106 F -0.3453(9) 0.2586(4) -0.3897(8) 0.108(5) Uani 0.579(15) 1 d PDU B 1
F107 F -0.1545(9) 0.2338(4) -0.3703(7) 0.097(5) Uani 0.579(15) 1 d PDU B 1
F108 F -0.1886(10) 0.2690(3) -0.2865(7) 0.079(4) Uani 0.579(15) 1 d PDU B 1
C99B C -0.341(3) 0.2033(16) -0.304(3) 0.221(6) Uiso 0.421(15) 1 d PD B 2
C11B C -0.218(4) 0.2262(14) -0.3296(17) 0.221(6) Uiso 0.421(15) 1 d PD B 2
F13B F -0.373(4) 0.1766(15) -0.356(4) 0.221(6) Uiso 0.421(15) 1 d PD B 2
F14B F -0.419(4) 0.2074(15) -0.281(3) 0.221(6) Uiso 0.421(15) 1 d PD B 2
C10B C -0.314(4) 0.2385(14) -0.337(3) 0.221(6) Uiso 0.421(15) 1 d PD B 2
F15B F -0.357(4) 0.2410(14) -0.414(3) 0.221(6) Uiso 0.421(15) 1 d PD B 2
F16B F -0.327(3) 0.2649(12) -0.288(3) 0.221(6) Uiso 0.421(15) 1 d PD B 2
F17B F -0.204(4) 0.2127(13) -0.398(3) 0.221(6) Uiso 0.421(15) 1 d PD B 2
F18B F -0.188(4) 0.2603(16) -0.311(4) 0.221(6) Uiso 0.421(15) 1 d PD B 2
C102 C -0.1857(9) 0.2067(3) -0.2546(7) 0.085(3) Uani 1 1 d D B .
B11 B 0.2028(10) 0.1335(4) -0.3201(9) 0.078(4) Uani 1 1 d . . .
B20 B 0.3226(12) -0.0297(4) -0.0880(10) 0.091(4) Uani 1 1 d . . .
B66 B -0.0166(11) 0.1792(5) 0.4066(8) 0.082(4) Uani 1 1 d . A .
B75 B -0.4129(9) 0.1947(5) 0.1029(9) 0.087(4) Uani 1 1 d . . .
O12 O 0.1965(5) 0.1097(2) -0.3780(5) 0.086(2) Uani 1 1 d . . .
O19 O 0.2569(6) -0.0440(2) -0.1508(5) 0.095(3) Uani 1 1 d . . .
O21 O 0.4009(7) -0.0240(2) -0.1063(5) 0.098(3) Uani 1 1 d . . .
O28 O 0.2872(5) 0.1407(2) -0.2789(5) 0.085(2) Uani 1 1 d . . .
O67 O -0.0836(6) 0.1679(2) 0.4410(5) 0.093(2) Uani 1 1 d . . .
O74 O -0.4487(6) 0.1682(3) 0.1431(5) 0.093(3) Uani 1 1 d . . .
O76 O -0.4157(6) 0.2287(3) 0.1300(5) 0.088(2) Uani 1 1 d . . .
O83 O -0.0092(6) 0.2154(3) 0.3983(5) 0.091(2) Uani 1 1 d . . .
S1 S 0.0532(2) 0.20026(10) -0.1071(2) 0.0915(11) Uani 1 1 d . . .
S39 S 0.0836(3) -0.00384(14) 0.0877(2) 0.1144(14) Uani 1 1 d . . .
S63 S 0.2058(3) 0.14860(12) 0.2185(3) 0.1172(15) Uani 1 1 d . A .
S94 S -0.2845(2) 0.10885(10) -0.0995(2) 0.0939(11) Uani 1 1 d . . .
C1B C 0.147(3) 0.0933(7) -0.0513(15) 0.277(7) Uiso 1 1 d G . .
H1B H 0.1549 0.1047 -0.0013 0.332 Uiso 1 1 calc R . .
C2B C 0.221(2) 0.0796(8) -0.076(2) 0.277(7) Uiso 1 1 d G . .
H2B H 0.2791 0.0815 -0.0424 0.332 Uiso 1 1 calc R . .
C3B C 0.210(2) 0.0630(8) -0.149(2) 0.277(7) Uiso 1 1 d G . .
H3B H 0.2602 0.0536 -0.1656 0.332 Uiso 1 1 calc R . .
C4B C 0.125(3) 0.0601(7) -0.1977(15) 0.277(7) Uiso 1 1 d G . .
H4B H 0.1171 0.0488 -0.2477 0.332 Uiso 1 1 calc R . .
C5B C 0.0510(19) 0.0739(8) -0.173(2) 0.277(7) Uiso 1 1 d G . .
H5B H -0.0071 0.0719 -0.2065 0.332 Uiso 1 1 calc R . .
C6B C 0.062(2) 0.0905(8) -0.100(2) 0.277(7) Uiso 1 1 d G . .
H6B H 0.0117 0.0998 -0.0833 0.332 Uiso 1 1 calc R . .
C1D C -0.116(4) 0.1554(12) 0.076(3) 0.277(7) Uiso 0.48(3) 1 d PG C 1
H1D H -0.1065 0.1614 0.0255 0.332 Uiso 0.48(3) 1 calc PR C 1
C2D C -0.165(3) 0.1788(13) 0.113(3) 0.277(7) Uiso 0.48(3) 1 d PG C 1
H2D H -0.1887 0.2007 0.0878 0.332 Uiso 0.48(3) 1 calc PR C 1
C3D C -0.179(3) 0.1701(13) 0.187(4) 0.277(7) Uiso 0.48(3) 1 d PG C 1
H3D H -0.2127 0.1860 0.2121 0.332 Uiso 0.48(3) 1 calc PR C 1
C4D C -0.145(4) 0.1380(14) 0.224(3) 0.277(7) Uiso 0.48(3) 1 d PG C 1
H4D H -0.1545 0.1321 0.2741 0.332 Uiso 0.48(3) 1 calc PR C 1
C5D C -0.096(4) 0.1147(14) 0.187(4) 0.277(7) Uiso 0.48(3) 1 d PG C 1
H5D H -0.0723 0.0928 0.2117 0.332 Uiso 0.48(3) 1 calc PR C 1
C6D C -0.082(4) 0.1234(12) 0.113(4) 0.277(7) Uiso 0.48(3) 1 d PG C 1
H6D H -0.0483 0.1074 0.0874 0.332 Uiso 0.48(3) 1 calc PR C 1
C1D2 C -0.131(4) 0.1337(17) 0.155(3) 0.277(7) Uiso 0.52(3) 1 d PG C 2
H1D2 H -0.1634 0.1307 0.1956 0.332 Uiso 0.52(3) 1 calc PR C 2
C2D2 C -0.126(4) 0.1676(13) 0.122(3) 0.277(7) Uiso 0.52(3) 1 d PG C 2
H2D2 H -0.1552 0.1879 0.1391 0.332 Uiso 0.52(3) 1 calc PR C 2
C3D2 C -0.079(4) 0.1720(13) 0.063(2) 0.277(7) Uiso 0.52(3) 1 d PG C 2
H3D2 H -0.0759 0.1952 0.0400 0.332 Uiso 0.52(3) 1 calc PR C 2
C4D2 C -0.037(4) 0.1423(19) 0.038(3) 0.277(7) Uiso 0.52(3) 1 d PG C 2
H4D2 H -0.0048 0.1453 -0.0026 0.332 Uiso 0.52(3) 1 calc PR C 2
C5D2 C -0.042(4) 0.1084(15) 0.071(4) 0.277(7) Uiso 0.52(3) 1 d PG C 2
H5D2 H -0.0130 0.0881 0.0539 0.332 Uiso 0.52(3) 1 calc PR C 2
C6D2 C -0.089(5) 0.1041(11) 0.130(4) 0.277(7) Uiso 0.52(3) 1 d PG C 2
H6D2 H -0.0923 0.0809 0.1531 0.332 Uiso 0.52(3) 1 calc PR C 2
C1C C -0.1465(9) 0.3286(3) -0.0052(6) 0.114(5) Uani 1 1 d G . .
H1C H -0.1275 0.3452 -0.0398 0.137 Uiso 1 1 calc R . .
C5C C -0.0846(6) 0.3056(4) 0.0416(7) 0.121(6) Uani 1 1 d G . .
H5C H -0.0234 0.3066 0.0391 0.145 Uiso 1 1 calc R . .
C6C C -0.1124(8) 0.2812(3) 0.0921(6) 0.113(5) Uani 1 1 d G . .
H6C H -0.0701 0.2655 0.1241 0.136 Uiso 1 1 calc R . .
C3C C -0.2020(9) 0.2797(3) 0.0958(7) 0.129(6) Uani 1 1 d G . .
H3C H -0.2210 0.2631 0.1303 0.155 Uiso 1 1 calc R . .
C2C C -0.2639(6) 0.3027(4) 0.0489(8) 0.125(5) Uani 1 1 d G . .
H2C H -0.3252 0.3017 0.0514 0.150 Uiso 1 1 calc R . .
C4C C -0.2361(8) 0.3271(3) -0.0016(7) 0.130(6) Uani 1 1 d G . .
H4C H -0.2784 0.3428 -0.0336 0.156 Uiso 1 1 calc R . .
C6E C 0.035(2) -0.0120(4) -0.5301(17) 0.221(6) Uiso 1 1 d D . .
H6E1 H 0.0108 -0.0058 -0.5861 0.265 Uiso 1 1 calc R . .
H6E2 H 0.0965 -0.0023 -0.5151 0.265 Uiso 1 1 calc R . .
C3E C 0.097(2) -0.0669(7) -0.5781(19) 0.221(6) Uiso 1 1 d D . .
H3E1 H 0.0844 -0.0928 -0.5880 0.331 Uiso 1 1 calc R . .
H3E2 H 0.1602 -0.0635 -0.5536 0.331 Uiso 1 1 calc R . .
H3E3 H 0.0817 -0.0536 -0.6281 0.331 Uiso 1 1 calc R . .
C2E C 0.040(2) -0.0527(4) -0.5235(19) 0.221(6) Uiso 1 1 d D . .
H2E1 H -0.0209 -0.0633 -0.5381 0.265 Uiso 1 1 calc R . .
H2E2 H 0.0672 -0.0598 -0.4685 0.265 Uiso 1 1 calc R . .

loop_
_atom_site_aniso_label
_atom_site_aniso_U_11
_atom_site_aniso_U_22
_atom_site_aniso_U_33
_atom_site_aniso_U_23
_atom_site_aniso_U_13
_atom_site_aniso_U_12
C2 0.094(9) 0.101(9) 0.077(8) -0.012(7) 0.014(7) -0.010(7)
C3 0.055(7) 0.114(10) 0.094(9) -0.017(7) 0.019(6) 0.002(6)
C4 0.083(9) 0.094(8) 0.080(8) -0.007(7) 0.029(7) -0.007(6)
C5 0.059(7) 0.106(9) 0.071(7) 0.005(6) 0.018(5) -0.003(6)
C6 0.066(8) 0.111(9) 0.089(8) 0.009(7) 0.034(6) 0.001(6)
C7 0.074(8) 0.086(8) 0.100(10) 0.012(7) 0.010(7) 0.001(6)
C8 0.062(7) 0.111(9) 0.073(8) -0.015(7) 0.009(6) -0.003(6)
C9 0.075(8) 0.094(8) 0.066(7) -0.009(6) 0.017(6) -0.011(6)
C10 0.067(8) 0.131(11) 0.086(8) -0.022(8) 0.014(6) -0.004(7)
C13 0.088(9) 0.106(10) 0.100(9) -0.007(8) 0.042(8) 0.012(7)
C14 0.078(8) 0.091(9) 0.091(9) -0.003(7) 0.033(7) 0.004(7)
C15 0.084(8) 0.093(9) 0.082(8) -0.001(7) 0.022(6) 0.015(7)
C16 0.074(8) 0.104(10) 0.091(9) -0.016(8) 0.012(7) 0.016(7)
C17 0.100(10) 0.078(8) 0.101(10) -0.005(7) 0.023(8) 0.002(7)
C18 0.073(8) 0.100(9) 0.080(8) -0.006(7) -0.001(6) 0.010(6)
C22 0.072(8) 0.109(10) 0.103(10) -0.006(8) 0.028(7) 0.019(7)
C23 0.077(8) 0.098(10) 0.093(9) 0.006(7) 0.011(7) 0.014(7)
C24 0.066(7) 0.087(9) 0.112(10) -0.001(8) 0.019(7) 0.011(7)
C25 0.073(8) 0.111(11) 0.106(10) -0.018(9) 0.032(8) 0.008(7)
C26 0.070(8) 0.102(10) 0.133(12) -0.006(8) 0.047(8) 0.008(7)
C27 0.076(8) 0.101(9) 0.120(11) -0.005(8) 0.051(8) 0.010(7)
C29 0.109(12) 0.113(11) 0.114(11) 0.012(9) -0.004(9) -0.014(8)
C30 0.121(12) 0.106(10) 0.110(11) -0.010(9) 0.022(9) 0.003(8)
C31 0.098(12) 0.115(13) 0.31(3) 0.020(15) 0.103(16) 0.003(9)
C32 0.110(12) 0.109(11) 0.177(18) 0.007(11) -0.059(12) -0.004(9)
C33 0.088(9) 0.086(8) 0.089(9) -0.003(7) 0.007(7) 0.001(6)
C34 0.089(9) 0.106(10) 0.100(10) -0.014(8) 0.009(8) 0.013(7)
C35 0.061(8) 0.125(11) 0.092(9) -0.023(8) -0.014(6) 0.013(7)
C36 0.068(8) 0.098(9) 0.093(9) -0.009(7) -0.003(7) 0.007(6)
C37 0.074(9) 0.102(9) 0.091(9) -0.008(7) -0.001(7) 0.017(7)
C38 0.091(11) 0.146(13) 0.088(9) -0.003(9) -0.026(8) -0.009(9)
C40 0.085(9) 0.099(9) 0.088(9) -0.005(7) 0.006(7) -0.010(7)
C41 0.070(8) 0.125(10) 0.064(7) -0.001(7) -0.001(6) -0.002(7)
C42 0.088(11) 0.26(2) 0.104(11) -0.029(13) 0.035(9) 0.000(12)
C45 0.081(9) 0.103(10) 0.110(10) -0.013(9) 0.005(8) 0.014(7)
C46 0.111(11) 0.122(12) 0.078(9) -0.023(8) -0.007(7) 0.032(7)
C47 0.094(9) 0.171(11) 0.111(9) -0.043(6) -0.043(7) 0.054(7)
F52 0.083(7) 0.222(15) 0.195(15) -0.055(11) -0.031(7) 0.046(7)
F53 0.149(11) 0.199(13) 0.113(7) -0.038(7) -0.064(7) 0.079(9)
C48 0.110(11) 0.138(10) 0.110(13) -0.046(9) -0.017(9) 0.033(7)
F54 0.194(15) 0.170(12) 0.170(15) -0.055(12) -0.081(12) -0.003(10)
F55 0.173(13) 0.216(16) 0.071(7) -0.016(8) -0.010(6) 0.090(10)
F50 0.155(11) 0.146(11) 0.108(8) -0.022(6) -0.003(7) 0.082(8)
F51 0.177(13) 0.126(11) 0.101(9) 0.012(7) 0.000(8) 0.016(7)
C49 0.067(8) 0.145(13) 0.100(10) -0.039(10) -0.007(7) 0.015(8)
C56 0.084(10) 0.100(11) 0.152(15) -0.034(10) 0.010(10) 0.007(8)
C57 0.058(7) 0.095(10) 0.132(12) -0.028(9) 0.004(8) 0.003(6)
C58 0.096(10) 0.106(10) 0.093(9) -0.007(8) 0.021(8) 0.006(8)
C59 0.089(9) 0.100(10) 0.092(9) -0.009(8) 0.002(7) 0.005(7)
C60 0.070(8) 0.101(10) 0.085(9) -0.005(7) -0.003(7) -0.002(6)
C61 0.088(9) 0.096(9) 0.094(9) -0.005(7) 0.008(8) 0.006(7)
C62 0.077(8) 0.107(11) 0.095(9) -0.018(8) 0.008(7) -0.004(7)
C64 0.097(11) 0.116(12) 0.110(11) -0.009(9) 0.025(9) -0.014(9)
C65 0.134(16) 0.141(15) 0.23(3) -0.042(16) 0.092(17) -0.019(12)
C68 0.092(10) 0.105(10) 0.087(9) 0.011(7) 0.000(7) 0.016(8)
C69 0.064(7) 0.108(10) 0.072(7) -0.009(7) 0.023(6) 0.009(7)
C70 0.115(12) 0.088(9) 0.095(9) 0.001(7) 0.036(9) 0.007(8)
C71 0.079(9) 0.104(10) 0.081(8) 0.001(7) 0.011(7) 0.023(7)
C72 0.073(8) 0.117(11) 0.083(8) 0.005(7) 0.023(7) 0.001(7)
C73 0.067(8) 0.123(11) 0.119(12) -0.002(9) 0.006(8) 0.014(7)
C77 0.055(7) 0.112(10) 0.084(8) -0.012(7) 0.008(6) 0.004(6)
C78 0.054(6) 0.109(10) 0.070(7) -0.007(7) 0.009(5) 0.005(6)
C79 0.091(9) 0.110(10) 0.073(8) -0.009(7) 0.021(7) 0.019(7)
C80 0.052(6) 0.089(9) 0.091(8) -0.010(7) 0.006(6) 0.014(5)
C81 0.066(7) 0.104(9) 0.081(8) -0.004(7) -0.010(6) 0.000(6)
C82 0.076(8) 0.110(10) 0.071(7) -0.017(7) -0.011(6) 0.014(7)
C84 0.074(9) 0.138(12) 0.124(12) 0.005(9) 0.037(8) 0.002(8)
C85 0.090(10) 0.113(12) 0.114(11) 0.012(8) 0.001(8) -0.002(8)
C86 0.090(10) 0.098(10) 0.140(13) -0.005(9) -0.009(9) 0.021(7)
C87 0.104(12) 0.119(12) 0.149(15) 0.019(11) -0.021(11) -0.018(9)
C88 0.052(6) 0.090(9) 0.104(9) -0.007(8) 0.008(6) -0.003(6)
C89 0.062(7) 0.115(11) 0.084(8) -0.002(8) 0.003(6) -0.004(6)
C90 0.072(8) 0.107(11) 0.088(9) 0.006(7) 0.008(7) -0.003(7)
C91 0.052(6) 0.117(11) 0.074(7) -0.013(8) -0.001(5) -0.005(6)
C92 0.057(7) 0.118(11) 0.084(8) 0.002(8) 0.009(6) -0.002(7)
C93 0.061(7) 0.108(11) 0.082(8) -0.006(7) -0.003(6) 0.001(6)
C95 0.064(7) 0.091(8) 0.088(8) -0.001(7) 0.017(6) -0.015(6)
C96 0.048(6) 0.115(10) 0.076(8) -0.010(7) -0.001(5) -0.013(6)
C97 0.096(10) 0.116(11) 0.110(11) -0.024(8) 0.022(8) 0.005(8)
C98 0.063(8) 0.107(10) 0.110(10) -0.011(8) 0.020(7) 0.006(6)
C99 0.035(8) 0.129(12) 0.069(8) 0.027(6) -0.006(6) 0.010(6)
C101 0.060(6) 0.069(8) 0.058(8) 0.002(7) 0.022(5) 0.012(6)
F103 0.089(12) 0.168(14) 0.158(17) 0.093(9) -0.077(11) -0.059(9)
F104 0.121(14) 0.29(2) 0.093(10) 0.034(11) 0.026(8) 0.130(15)
C100 0.070(7) 0.107(10) 0.065(9) 0.017(5) -0.002(6) -0.005(6)
F105 0.072(8) 0.169(12) 0.070(6) -0.010(6) -0.003(5) 0.001(7)
F106 0.077(8) 0.162(11) 0.091(9) 0.057(7) 0.031(7) 0.041(9)
F107 0.101(9) 0.122(10) 0.083(8) 0.030(6) 0.053(7) 0.035(7)
F108 0.087(8) 0.064(6) 0.084(8) 0.011(4) 0.015(6) -0.004(5)
C102 0.085(9) 0.095(9) 0.083(8) -0.011(7) 0.033(7) 0.015(7)
B11 0.075(9) 0.082(9) 0.081(9) 0.002(8) 0.024(7) 0.008(7)
B20 0.084(11) 0.085(10) 0.096(11) 0.006(8) 0.006(9) 0.006(8)
B66 0.080(10) 0.095(12) 0.063(8) 0.003(7) -0.002(7) 0.025(8)
B75 0.050(7) 0.126(14) 0.077(9) 0.014(9) -0.003(6) -0.004(8)
O12 0.066(5) 0.107(6) 0.085(5) 0.002(5) 0.015(4) 0.012(4)
O19 0.087(6) 0.116(7) 0.077(5) -0.004(5) 0.006(5) 0.002(5)
O21 0.095(7) 0.108(7) 0.090(6) 0.010(5) 0.020(5) 0.005(5)
O28 0.061(5) 0.101(6) 0.093(5) 0.009(4) 0.016(4) 0.006(4)
O67 0.087(6) 0.105(6) 0.086(6) 0.005(5) 0.018(5) 0.015(5)
O74 0.069(5) 0.119(7) 0.093(6) -0.023(5) 0.023(4) 0.001(5)
O76 0.074(5) 0.098(6) 0.083(6) -0.009(5) 0.000(4) 0.000(4)
O83 0.073(5) 0.103(7) 0.097(6) -0.017(5) 0.016(4) 0.009(4)
S1 0.070(2) 0.124(3) 0.080(2) -0.0127(18) 0.0153(15) -0.0069(17)
S39 0.077(2) 0.176(4) 0.085(2) -0.019(2) 0.0077(18) -0.012(2)
S63 0.100(3) 0.118(3) 0.140(4) -0.021(2) 0.040(2) -0.012(2)
S94 0.080(2) 0.104(3) 0.098(2) -0.0037(18) 0.0224(18) -0.0003(17)
C1C 0.114(13) 0.154(14) 0.074(8) 0.003(9) 0.020(9) 0.010(10)
C5C 0.119(14) 0.167(16) 0.089(10) -0.029(10) 0.051(10) -0.015(12)
C6C 0.087(11) 0.148(14) 0.093(10) -0.034(10) -0.005(8) 0.012(9)
C3C 0.156(19) 0.122(13) 0.110(12) -0.013(10) 0.031(12) -0.021(12)
C2C 0.092(12) 0.150(15) 0.133(14) -0.018(12) 0.024(11) -0.019(11)
C4C 0.086(12) 0.167(17) 0.125(14) -0.024(12) -0.004(10) 0.010(10)

loop_
_atom_type_symbol
_atom_type_description
_atom_type_scat_dispersion_real
_atom_type_scat_dispersion_imag
_atom_type_scat_source
C C 0.0033 0.0016 'International Tables Vol C Tables 4.2.6.8 and 6.1.1.4'
H H 0.0000 0.0000 'International Tables Vol C Tables 4.2.6.8 and 6.1.1.4'
B B 0.0013 0.0007 'International Tables Vol C Tables 4.2.6.8 and 6.1.1.4'
O O 0.0106 0.0060 'International Tables Vol C Tables 4.2.6.8 and 6.1.1.4'
F F 0.0171 0.0103 'International Tables Vol C Tables 4.2.6.8 and 6.1.1.4'
S S 0.1246 0.1234 'International Tables Vol C Tables 4.2.6.8 and 6.1.1.4'

loop_
_geom_angle_atom_site_label_1
_geom_angle_atom_site_label_2
_geom_angle_atom_site_label_3
_geom_angle
_geom_angle_site_symmetry_1
_geom_angle_site_symmetry_3
C3 C2 C10 129.2(13) . .
C3 C2 S1 111.6(10) . .
C10 C2 S1 119.1(9) . .
C2 C3 C102 122.9(11) . .
C2 C3 C4 114.6(12) . .
C102 C3 C4 122.3(11) . .
C5 C4 C9 118.7(11) . .
C5 C4 C3 131.6(12) . .
C9 C4 C3 109.5(11) . .
C6 C5 C4 117.9(12) . .
C6 C5 H5 121.0 . .
C4 C5 H5 121.0 . .
C5 C6 C7 124.7(13) . .
C5 C6 H6 117.6 . .
C7 C6 H6 117.6 . .
C8 C7 C6 116.3(12) . .
C8 C7 B11 123.3(12) . .
C6 C7 B11 120.5(13) . .
C7 C8 C9 121.3(11) . .
C7 C8 H8 119.3 . .
C9 C8 H8 119.3 . .
C8 C9 C4 120.8(11) . .
C8 C9 S1 126.4(10) . .
C4 C9 S1 112.8(9) . .
C2 C10 H10A 109.5 . .
C2 C10 H10B 109.5 . .
H10A C10 H10B 109.5 . .
C2 C10 H10C 109.5 . .
H10A C10 H10C 109.5 . .
H10B C10 H10C 109.5 . .
O12 C13 C14 112.0(11) . .
O12 C13 C27 105.9(10) . .
C14 C13 C27 103.6(12) . .
O12 C13 H13 111.6 . .
C14 C13 H13 111.6 . .
C27 C13 H13 111.6 . .
C15 C14 C25 122.0(13) . .
C15 C14 C13 129.9(13) . .
C25 C14 C13 108.1(12) . .
C14 C15 C16 120.2(13) . .
C14 C15 H15 119.9 . .
C16 C15 H15 119.9 . .
C23 C16 C15 116.1(13) . .
C23 C16 C17 115.3(12) . .
C15 C16 C17 128.1(12) . .
C16 C17 C29 112.3(11) . .
C16 C17 C30 113.4(12) . .
C29 C17 C30 107.2(13) . .
C16 C17 C18 100.7(11) . .
C29 C17 C18 113.5(12) . .
C30 C17 C18 109.8(11) . .
O19 C18 C22 103.1(10) . .
O19 C18 C17 112.5(10) . .
C22 C18 C17 107.6(12) . .
O19 C18 H18 111.1 . .
C22 C18 H18 111.1 . .
C17 C18 H18 111.1 . .
O21 C22 C18 106.2(11) . .
O21 C22 C23 111.8(11) . .
C18 C22 C23 104.2(11) . .
O21 C22 H22 111.4 . .
C18 C22 H22 111.4 . .
C23 C22 H22 111.4 . .
C24 C23 C16 123.7(13) . .
C24 C23 C22 129.3(13) . .
C16 C23 C22 106.6(13) . .
C23 C24 C25 120.8(13) . .
C23 C24 H24 119.6 . .
C25 C24 H24 119.6 . .
C24 C25 C14 116.7(13) . .
C24 C25 C26 131.6(14) . .
C14 C25 C26 111.4(13) . .
C25 C26 C27 104.2(12) . .
C25 C26 C32 114.9(14) . .
C27 C26 C32 113.1(12) . .
C25 C26 C31 105.5(12) . .
C27 C26 C31 107.1(14) . .
C32 C26 C31 111.4(16) . .
O28 C27 C26 113.6(11) . .
O28 C27 C13 102.0(10) . .
C26 C27 C13 107.9(11) . .
O28 C27 H27 111.0 . .
C26 C27 H27 111.0 . .
C13 C27 H27 111.0 . .
C17 C29 H29A 109.5 . .
C17 C29 H29B 109.5 . .
H29A C29 H29B 109.5 . .
C17 C29 H29C 109.5 . .
H29A C29 H29C 109.5 . .
H29B C29 H29C 109.5 . .
C17 C30 H30A 109.5 . .
C17 C30 H30B 109.5 . .
H30A C30 H30B 109.5 . .
C17 C30 H30C 109.5 . .
H30A C30 H30C 109.5 . .
H30B C30 H30C 109.5 . .
C26 C31 H31A 109.5 . .
C26 C31 H31B 109.5 . .
H31A C31 H31B 109.5 . .
C26 C31 H31C 109.5 . .
H31A C31 H31C 109.5 . .
H31B C31 H31C 109.5 . .
C26 C32 H32A 109.5 . .
C26 C32 H32B 109.5 . .
H32A C32 H32B 109.5 . .
C26 C32 H32C 109.5 . .
H32A C32 H32C 109.5 . .
H32B C32 H32C 109.5 . .
C41 C33 C34 120.3(13) . .
C41 C33 B20 124.4(12) . .
C34 C33 B20 115.3(13) . .
C33 C34 C35 118.2(13) . .
C33 C34 H34 120.9 . .
C35 C34 H34 120.9 . .
C36 C35 C34 118.4(12) . .
C36 C35 H35 120.8 . .
C34 C35 H35 120.8 . .
C35 C36 C37 128.9(12) . .
C35 C36 C40 122.3(13) . .
C37 C36 C40 108.8(12) . .
C38 C37 C36 114.6(12) . .
C38 C37 C45 120.4(14) . .
C36 C37 C45 125.0(12) . .
C37 C38 C42 128.8(13) . .
C37 C38 S39 113.0(13) . .
C42 C38 S39 118.1(11) . .
C41 C40 C36 118.0(13) . .
C41 C40 S39 129.3(11) . .
C36 C40 S39 112.7(11) . .
C40 C41 C33 122.7(12) . .
C40 C41 H41 118.6 . .
C33 C41 H41 118.6 . .
C38 C42 H42A 109.5 . .
C38 C42 H42B 109.5 . .
H42A C42 H42B 109.5 . .
C38 C42 H42C 109.5 . .
H42A C42 H42C 109.5 . .
H42B C42 H42C 109.5 . .
C49 C45 C46 108.7(12) . .
C49 C45 C46B 113(5) . .
C46 C45 C46B 9(3) . .
C49 C45 C37 129.3(11) . .
C46 C45 C37 121.4(12) . .
C46B C45 C37 118(5) . .
F50 C46 F51 101.1(16) . .
F50 C46 C45 111.8(12) . .
F51 C46 C45 111.7(13) . .
F50 C46 C47 113.3(13) . .
F51 C46 C47 114.2(13) . .
C45 C46 C47 104.9(11) . .
F53 C47 F52 105.2(15) . .
F53 C47 C46 113.8(13) . .
F52 C47 C46 107.7(13) . .
F53 C47 C48 114.4(13) . .
F52 C47 C48 112.8(14) . .
C46 C47 C48 102.9(10) . .
F55 C48 F54 105.1(18) . .
F55 C48 C49 114.4(13) . .
F54 C48 C49 116.7(14) . .
F55 C48 C47 107.9(13) . .
F54 C48 C47 108.8(14) . .
C49 C48 C47 103.5(11) . .
F50B C46B F51B 143(7) . .
F50B C46B C45 111(6) . .
F51B C46B C45 105(7) . .
F50B C46B C47B 99(9) . .
F51B C46B C47B 66(7) . .
C45 C46B C47B 98(8) . .
F53B C47B F52B 143(10) . .
F53B C47B C46B 111(7) . .
F52B C47B C46B 105(9) . .
F53B C47B C48B 106(8) . .
F52B C47B C48B 70(6) . .
C46B C47B C48B 109(9) . .
F53B C47B F51B 61(5) . .
F52B C47B F51B 148(9) . .
C46B C47B F51B 52(3) . .
C48B C47B F51B 135(10) . .
C47B F52B C48B 60(4) . .
C47B F53B F51B 67(6) . .
F55B C48B F54B 92(8) . .
F55B C48B C49 103(7) . .
F54B C48B C49 101(6) . .
F55B C48B C47B 109(8) . .
F54B C48B C47B 148(9) . .
C49 C48B C47B 96(6) . .
F55B C48B F52B 125(7) . .
F54B C48B F52B 98(7) . .
C49 C48B F52B 127(7) . .
C47B C48B F52B 50(3) . .
C46B F51B F53B 112(8) . .
C46B F51B C47B 62(4) . .
F53B F51B C47B 52(4) . .
C45 C49 C48 112.0(13) . .
C45 C49 C48B 112(4) . .
C48 C49 C48B 17(4) . .
C45 C49 C56 126.0(12) . .
C48 C49 C56 121.8(13) . .
C48B C49 C56 118(4) . .
C64 C56 C57 113.9(15) . .
C64 C56 C49 124.6(15) . .
C57 C56 C49 121.2(18) . .
C62 C57 C58 117.9(13) . .
C62 C57 C56 110.1(16) . .
C58 C57 C56 131.9(16) . .
C59 C58 C57 120.5(14) . .
C59 C58 H58 119.8 . .
C57 C58 H58 119.8 . .
C58 C59 C60 120.5(15) . .
C58 C59 H59 119.8 . .
C60 C59 H59 119.8 . .
C59 C60 C61 120.2(14) . .
C59 C60 B66 120.8(14) . .
C61 C60 B66 119.1(13) . .
C62 C61 C60 118.8(14) . .
C62 C61 H61 120.6 . .
C60 C61 H61 120.6 . .
C61 C62 C57 121.8(14) . .
C61 C62 S63 126.7(13) . .
C57 C62 S63 111.3(11) . .
C56 C64 C65 125.9(17) . .
C56 C64 S63 111.7(13) . .
C65 C64 S63 122.3(15) . .
C64 C65 H65A 109.5 . .
C64 C65 H65B 109.5 . .
H65A C65 H65B 109.5 . .
C64 C65 H65C 109.5 . .
H65A C65 H65C 109.5 . .
H65B C65 H65C 109.5 . .
O67 C68 C82 106.2(12) . .
O67 C68 C69 110.0(11) . .
C82 C68 C69 103.1(10) . .
O67 C68 H68 112.3 . .
C82 C68 H68 112.3 . .
C69 C68 H68 112.3 . .
C70 C69 C80 123.7(12) . .
C70 C69 C68 126.5(14) . .
C80 C69 C68 109.7(11) . .
C69 C70 C71 118.2(13) . .
C69 C70 H70 120.9 . .
C71 C70 H70 120.9 . .
C78 C71 C70 118.3(13) . .
C78 C71 C72 112.8(11) . .
C70 C71 C72 128.9(13) . .
C84 C72 C71 108.1(12) . .
C84 C72 C73 111.6(12) . .
C71 C72 C73 99.7(11) . .
C84 C72 C85 111.4(12) . .
C71 C72 C85 113.3(11) . .
C73 C72 C85 112.1(12) . .
O74 C73 C72 116.1(11) . .
O74 C73 C77 104.4(12) . .
C72 C73 C77 108.2(12) . .
O74 C73 H73 109.3 . .
C72 C73 H73 109.3 . .
C77 C73 H73 109.3 . .
O76 C77 C78 111.4(10) . .
O76 C77 C73 103.2(10) . .
C78 C77 C73 98.8(10) . .
O76 C77 H77 114.0 . .
C78 C77 H77 114.0 . .
C73 C77 H77 114.0 . .
C71 C78 C79 120.3(11) . .
C71 C78 C77 112.0(11) . .
C79 C78 C77 127.7(12) . .
C80 C79 C78 118.0(13) . .
C80 C79 H79 121.0 . .
C78 C79 H79 121.0 . .
C79 C80 C69 121.2(12) . .
C79 C80 C81 124.8(13) . .
C69 C80 C81 113.9(11) . .
C87 C81 C80 116.8(12) . .
C87 C81 C86 108.4(13) . .
C80 C81 C86 109.9(11) . .
C87 C81 C82 113.7(12) . .
C80 C81 C82 101.9(11) . .
C86 C81 C82 105.5(10) . .
O83 C82 C68 103.5(11) . .
O83 C82 C81 112.2(11) . .
C68 C82 C81 108.4(11) . .
O83 C82 H82 110.8 . .
C68 C82 H82 110.8 . .
C81 C82 H82 110.8 . .
C72 C84 H84A 109.5 . .
C72 C84 H84B 109.5 . .
H84A C84 H84B 109.5 . .
C72 C84 H84C 109.5 . .
H84A C84 H84C 109.5 . .
H84B C84 H84C 109.5 . .
C72 C85 H85A 109.5 . .
C72 C85 H85B 109.5 . .
H85A C85 H85B 109.5 . .
C72 C85 H85C 109.5 . .
H85A C85 H85C 109.5 . .
H85B C85 H85C 109.5 . .
C81 C86 H86A 109.5 . .
C81 C86 H86B 109.5 . .
H86A C86 H86B 109.5 . .
C81 C86 H86C 109.5 . .
H86A C86 H86C 109.5 . .
H86B C86 H86C 109.5 . .
C81 C87 H87A 109.5 . .
C81 C87 H87B 109.5 . .
H87A C87 H87B 109.5 . .
C81 C87 H87C 109.5 . .
H87A C87 H87C 109.5 . .
H87B C87 H87C 109.5 . .
C89 C88 C96 120.8(13) . .
C89 C88 B75 117.8(13) . .
C96 C88 B75 121.1(13) . .
C88 C89 C90 123.5(14) . .
C88 C89 H89 118.2 . .
C90 C89 H89 118.2 . .
C91 C90 C89 114.7(13) . .
C91 C90 H90 122.6 . .
C89 C90 H90 122.6 . .
C95 C91 C90 122.7(12) . .
C95 C91 C92 111.8(13) . .
C90 C91 C92 125.4(14) . .
C93 C92 C91 111.6(13) . .
C93 C92 C98 123.9(12) . .
C91 C92 C98 124.3(13) . .
C92 C93 C97 127.3(13) . .
C92 C93 S94 112.9(10) . .
C97 C93 S94 119.8(11) . .
C91 C95 C96 121.2(12) . .
C91 C95 S94 112.0(10) . .
C96 C95 S94 126.7(11) . .
C88 C96 C95 116.8(13) . .
C88 C96 H96 121.6 . .
C95 C96 H96 121.6 . .
C93 C97 H97A 109.5 . .
C93 C97 H97B 109.5 . .
H97A C97 H97B 109.5 . .
C93 C97 H97C 109.5 . .
H97A C97 H97C 109.5 . .
H97B C97 H97C 109.5 . .
C102 C98 C99 110.3(12) . .
C102 C98 C99B 111(3) . .
C99 C98 C99B 14(3) . .
C102 C98 C92 128.0(10) . .
C99 C98 C92 121.5(11) . .
C99B C98 C92 121(3) . .
F103 C99 F104 111.1(18) . .
F103 C99 C98 111.1(12) . .
F104 C99 C98 116.4(12) . .
F103 C99 C100 104.0(13) . .
F104 C99 C100 108.9(14) . .
C98 C99 C100 104.4(11) . .
F107 C101 F108 101.9(11) . .
F107 C101 C102 115.4(10) . .
F108 C101 C102 112.2(10) . .
F107 C101 C100 110.6(12) . .
F108 C101 C100 113.3(11) . .
C102 C101 C100 103.8(10) . .
F106 C100 F105 103.8(13) . .
F106 C100 C99 117.1(12) . .
F105 C100 C99 111.7(12) . .
F106 C100 C101 113.4(12) . .
F105 C100 C101 106.5(11) . .
C99 C100 C101 104.1(9) . .
F13B C99B F14B 94(4) . .
F13B C99B C98 116(5) . .
F14B C99B C98 115(4) . .
F13B C99B C10B 117(5) . .
F14B C99B C10B 111(5) . .
C98 C99B C10B 105(4) . .
F17B C11B F18B 116(5) . .
F17B C11B C102 121(4) . .
F18B C11B C102 103(4) . .
F17B C11B C10B 112(4) . .
F18B C11B C10B 91(5) . .
C102 C11B C10B 110(4) . .
F16B C10B F15B 118(5) . .
F16B C10B C99B 106(5) . .
F15B C10B C99B 109(4) . .
F16B C10B C11B 116(5) . .
F15B C10B C11B 111(5) . .
C99B C10B C11B 93(4) . .
C98 C102 C3 128.9(11) . .
C98 C102 C11B 102(3) . .
C3 C102 C11B 129(3) . .
C98 C102 C101 110.1(11) . .
C3 C102 C101 120.5(12) . .
C11B C102 C101 16(2) . .
O12 B11 O28 115.5(11) . .
O12 B11 C7 125.3(12) . .
O28 B11 C7 119.0(12) . .
O21 B20 O19 113.5(14) . .
O21 B20 C33 127.7(13) . .
O19 B20 C33 118.6(14) . .
O83 B66 O67 116.0(12) . .
O83 B66 C60 121.1(14) . .
O67 B66 C60 122.8(14) . .
O76 B75 O74 115.7(13) . .
O76 B75 C88 120.7(13) . .
O74 B75 C88 123.2(15) . .
B11 O12 C13 106.1(10) . .
B20 O19 C18 106.0(11) . .
B20 O21 C22 107.3(11) . .
B11 O28 C27 106.4(10) . .
B66 O67 C68 105.4(11) . .
B75 O74 C73 106.6(12) . .
B75 O76 C77 107.1(11) . .
B66 O83 C82 107.0(11) . .
C9 S1 C2 91.4(6) . .
C40 S39 C38 90.8(8) . .
C64 S63 C62 92.7(8) . .
C93 S94 C95 91.8(7) . .
C2B C1B C6B 120.0 . .
C2B C1B H1B 120.0 . .
C6B C1B H1B 120.0 . .
C1B C2B C3B 120.0 . .
C1B C2B H2B 120.0 . .
C3B C2B H2B 120.0 . .
C2B C3B C4B 120.0 . .
C2B C3B H3B 120.0 . .
C4B C3B H3B 120.0 . .
C5B C4B C3B 120.0 . .
C5B C4B H4B 120.0 . .
C3B C4B H4B 120.0 . .
C4B C5B C6B 120.0 . .
C4B C5B H5B 120.0 . .
C6B C5B H5B 120.0 . .
C5B C6B C1B 120.0 . .
C5B C6B H6B 120.0 . .
C1B C6B H6B 120.0 . .
C2D C1D C6D 120.0 . .
C2D C1D H1D 120.0 . .
C6D C1D H1D 120.0 . .
C1D C2D C3D 120.0 . .
C1D C2D H2D 120.0 . .
C3D C2D H2D 120.0 . .
C2D C3D C4D 120.0 . .
C2D C3D H3D 120.0 . .
C4D C3D H3D 120.0 . .
C5D C4D C3D 120.0 . .
C5D C4D H4D 120.0 . .
C3D C4D H4D 120.0 . .
C4D C5D C6D 120.0 . .
C4D C5D H5D 120.0 . .
C6D C5D H5D 120.0 . .
C5D C6D C1D 120.0 . .
C5D C6D H6D 120.0 . .
C1D C6D H6D 120.0 . .
C2D2 C1D2 C6D2 120.0 . .
C2D2 C1D2 H1D2 120.0 . .
C6D2 C1D2 H1D2 120.0 . .
C1D2 C2D2 C3D2 120.0 . .
C1D2 C2D2 H2D2 120.0 . .
C3D2 C2D2 H2D2 120.0 . .
C2D2 C3D2 C4D2 120.0 . .
C2D2 C3D2 H3D2 120.0 . .
C4D2 C3D2 H3D2 120.0 . .
C5D2 C4D2 C3D2 120.0 . .
C5D2 C4D2 H4D2 120.0 . .
C3D2 C4D2 H4D2 120.0 . .
C4D2 C5D2 C6D2 120.0 . .
C4D2 C5D2 H5D2 120.0 . .
C6D2 C5D2 H5D2 120.0 . .
C5D2 C6D2 C1D2 120.0 . .
C5D2 C6D2 H6D2 120.0 . .
C1D2 C6D2 H6D2 120.0 . .
C5C C1C C4C 120.0 . .
C5C C1C H1C 120.0 . .
C4C C1C H1C 120.0 . .
C1C C5C C6C 120.0 . .
C1C C5C H5C 120.0 . .
C6C C5C H5C 120.0 . .
C3C C6C C5C 120.0 . .
C3C C6C H6C 120.0 . .
C5C C6C H6C 120.0 . .
C2C C3C C6C 120.0 . .
C2C C3C H3C 120.0 . .
C6C C3C H3C 120.0 . .
C3C C2C C4C 120.0 . .
C3C C2C H2C 120.0 . .
C4C C2C H2C 120.0 . .
C2C C4C C1C 120.0 . .
C2C C4C H4C 120.0 . .
C1C C4C H4C 120.0 . .
C2E C6E C6E 117.0(13) . 3_554
C2E C6E H6E1 108.1 . .
C6E C6E H6E1 108.1 3_554 .
C2E C6E H6E2 108.0 . .
C6E C6E H6E2 108.0 3_554 .
H6E1 C6E H6E2 107.3 . .
C2E C3E H3E1 109.5 . .
C2E C3E H3E2 109.5 . .
H3E1 C3E H3E2 109.5 . .
C2E C3E H3E3 109.5 . .
H3E1 C3E H3E3 109.5 . .
H3E2 C3E H3E3 109.5 . .
C6E C2E C3E 108.9(15) . .
C6E C2E H2E1 109.9 . .
C3E C2E H2E1 109.9 . .
C6E C2E H2E2 109.9 . .
C3E C2E H2E2 109.9 . .
H2E1 C2E H2E2 108.3 . .

loop_
_geom_bond_atom_site_label_1
_geom_bond_atom_site_label_2
_geom_bond_distance
_geom_bond_site_symmetry_2
C2 C3 1.353(18) .
C2 C10 1.453(18) .
C2 S1 1.754(15) .
C3 C102 1.446(17) .
C3 C4 1.452(17) .
C4 C5 1.389(17) .
C4 C9 1.416(18) .
C5 C6 1.379(17) .
C5 H5 0.9500 .
C6 C7 1.401(18) .
C6 H6 0.9500 .
C7 C8 1.376(18) .
C7 B11 1.57(2) .
C8 C9 1.389(17) .
C8 H8 0.9500 .
C9 S1 1.726(12) .
C10 H10A 0.9800 .
C10 H10B 0.9800 .
C10 H10C 0.9800 .
C13 O12 1.430(15) .
C13 C14 1.51(2) .
C13 C27 1.53(2) .
C13 H13 1.0000 .
C14 C15 1.326(18) .
C14 C25 1.44(2) .
C15 C16 1.442(19) .
C15 H15 0.9500 .
C16 C23 1.389(19) .
C16 C17 1.48(2) .
C17 C29 1.53(2) .
C17 C30 1.54(2) .
C17 C18 1.553(19) .
C18 O19 1.449(16) .
C18 C22 1.511(19) .
C18 H18 1.0000 .
C22 O21 1.427(16) .
C22 C23 1.55(2) .
C22 H22 1.0000 .
C23 C24 1.327(19) .
C24 C25 1.39(2) .
C24 H24 0.9500 .
C25 C26 1.47(2) .
C26 C27 1.50(2) .
C26 C32 1.54(2) .
C26 C31 1.59(2) .
C27 O28 1.447(14) .
C27 H27 1.0000 .
C29 H29A 0.9800 .
C29 H29B 0.9800 .
C29 H29C 0.9800 .
C30 H30A 0.9800 .
C30 H30B 0.9800 .
C30 H30C 0.9800 .
C31 H31A 0.9800 .
C31 H31B 0.9800 .
C31 H31C 0.9800 .
C32 H32A 0.9800 .
C32 H32B 0.9800 .
C32 H32C 0.9800 .
C33 C41 1.368(18) .
C33 C34 1.415(19) .
C33 B20 1.57(2) .
C34 C35 1.46(2) .
C34 H34 0.9500 .
C35 C36 1.358(18) .
C35 H35 0.9500 .
C36 C37 1.42(2) .
C36 C40 1.432(18) .
C37 C38 1.31(2) .
C37 C45 1.508(19) .
C38 C42 1.54(2) .
C38 S39 1.734(14) .
C40 C41 1.360(19) .
C40 S39 1.692(15) .
C41 H41 0.9500 .
C42 H42A 0.9800 .
C42 H42B 0.9800 .
C42 H42C 0.9800 .
C45 C49 1.352(19) .
C45 C46 1.473(11) .
C45 C46B 1.480(12) .
C46 F50 1.341(11) .
C46 F51 1.352(11) .
C46 C47 1.516(11) .
C47 F53 1.351(11) .
C47 F52 1.352(11) .
C47 C48 1.522(11) .
C48 F55 1.346(11) .
C48 F54 1.352(11) .
C48 C49 1.472(11) .
C46B F50B 1.349(12) .
C46B F51B 1.350(12) .
C46B C47B 1.521(12) .
C47B F53B 1.351(12) .
C47B F52B 1.352(12) .
C47B C48B 1.521(12) .
C47B F51B 1.58(14) .
F52B C48B 1.65(13) .
F53B F51B 1.49(11) .
C48B F55B 1.349(12) .
C48B F54B 1.351(12) .
C48B C49 1.479(12) .
C49 C56 1.54(2) .
C56 C64 1.35(2) .
C56 C57 1.46(2) .
C57 C62 1.40(2) .
C57 C58 1.41(2) .
C58 C59 1.38(2) .
C58 H58 0.9500 .
C59 C60 1.388(19) .
C59 H59 0.9500 .
C60 C61 1.40(2) .
C60 B66 1.57(2) .
C61 C62 1.38(2) .
C61 H61 0.9500 .
C62 S63 1.732(16) .
C64 C65 1.46(2) .
C64 S63 1.715(18) .
C65 H65A 0.9800 .
C65 H65B 0.9800 .
C65 H65C 0.9800 .
C68 O67 1.454(17) .
C68 C82 1.53(2) .
C68 C69 1.560(18) .
C68 H68 1.0000 .
C69 C70 1.36(2) .
C69 C80 1.360(18) .
C70 C71 1.43(2) .
C70 H70 0.9500 .
C71 C78 1.380(18) .
C71 C72 1.487(19) .
C72 C84 1.458(19) .
C72 C73 1.52(2) .
C72 C85 1.53(2) .
C73 O74 1.419(18) .
C73 C77 1.59(2) .
C73 H73 1.0000 .
C77 O76 1.438(15) .
C77 C78 1.501(17) .
C77 H77 1.0000 .
C78 C79 1.476(19) .
C79 C80 1.320(18) .
C79 H79 0.9500 .
C80 C81 1.516(18) .
C81 C87 1.48(2) .
C81 C86 1.55(2) .
C81 C82 1.556(18) .
C82 O83 1.464(16) .
C82 H82 1.0000 .
C84 H84A 0.9800 .
C84 H84B 0.9800 .
C84 H84C 0.9800 .
C85 H85A 0.9800 .
C85 H85B 0.9800 .
C85 H85C 0.9800 .
C86 H86A 0.9800 .
C86 H86B 0.9800 .
C86 H86C 0.9800 .
C87 H87A 0.9800 .
C87 H87B 0.9800 .
C87 H87C 0.9800 .
C88 C89 1.359(18) .
C88 C96 1.389(18) .
C88 B75 1.60(2) .
C89 C90 1.42(2) .
C89 H89 0.9500 .
C90 C91 1.383(19) .
C90 H90 0.9500 .
C91 C95 1.374(18) .
C91 C92 1.465(18) .
C92 C93 1.374(19) .
C92 C98 1.49(2) .
C93 C97 1.50(2) .
C93 S94 1.716(15) .
C95 C96 1.417(18) .
C95 S94 1.739(14) .
C96 H96 0.9500 .
C97 H97A 0.9800 .
C97 H97B 0.9800 .
C97 H97C 0.9800 .
C98 C102 1.370(18) .
C98 C99 1.477(11) .
C98 C99B 1.480(12) .
C99 F103 1.340(11) .
C99 F104 1.350(11) .
C99 C100 1.510(11) .
C101 F107 1.350(10) .
C101 F108 1.359(11) .
C101 C102 1.479(11) .
C101 C100 1.522(11) .
C100 F106 1.345(11) .
C100 F105 1.360(11) .
C99B F13B 1.349(12) .
C99B F14B 1.350(12) .
C99B C10B 1.519(12) .
C11B F17B 1.346(12) .
C11B F18B 1.348(12) .
C11B C102 1.475(12) .
C11B C10B 1.520(12) .
C10B F16B 1.348(12) .
C10B F15B 1.350(12) .
B11 O12 1.324(17) .
B11 O28 1.358(17) .
B20 O21 1.326(19) .
B20 O19 1.412(18) .
B66 O83 1.348(18) .
B66 O67 1.364(19) .
B75 O76 1.340(19) .
B75 O74 1.384(18) .
C1B C2B 1.3900 .
C1B C6B 1.3900 .
C1B H1B 0.9500 .
C2B C3B 1.3900 .
C2B H2B 0.9500 .
C3B C4B 1.3900 .
C3B H3B 0.9500 .
C4B C5B 1.3900 .
C4B H4B 0.9500 .
C5B C6B 1.3900 .
C5B H5B 0.9500 .
C6B H6B 0.9500 .
C1D C2D 1.3900 .
C1D C6D 1.3900 .
C1D H1D 0.9500 .
C2D C3D 1.3900 .
C2D H2D 0.9500 .
C3D C4D 1.3900 .
C3D H3D 0.9500 .
C4D C5D 1.3900 .
C4D H4D 0.9500 .
C5D C6D 1.3900 .
C5D H5D 0.9500 .
C6D H6D 0.9500 .
C1D2 C2D2 1.3900 .
C1D2 C6D2 1.3900 .
C1D2 H1D2 0.9500 .
C2D2 C3D2 1.3900 .
C2D2 H2D2 0.9500 .
C3D2 C4D2 1.3900 .
C3D2 H3D2 0.9500 .
C4D2 C5D2 1.3900 .
C4D2 H4D2 0.9500 .
C5D2 C6D2 1.3900 .
C5D2 H5D2 0.9500 .
C6D2 H6D2 0.9500 .
C1C C5C 1.3900 .
C1C C4C 1.3900 .
C1C H1C 0.9500 .
C5C C6C 1.3900 .
C5C H5C 0.9500 .
C6C C3C 1.3900 .
C6C H6C 0.9500 .
C3C C2C 1.3900 .
C3C H3C 0.9500 .
C2C C4C 1.3900 .
C2C H2C 0.9500 .
C4C H4C 0.9500 .
C6E C2E 1.504(12) .
C6E C6E 1.878(11) 3_554
C6E H6E1 0.9900 .
C6E H6E2 0.9900 .
C3E C2E 1.518(12) .
C3E H3E1 0.9800 .
C3E H3E2 0.9800 .
C3E H3E3 0.9800 .
C2E H2E1 0.9900 .
C2E H2E2 0.9900 .

loop_
_geom_torsion_atom_site_label_1
_geom_torsion_atom_site_label_2
_geom_torsion_atom_site_label_3
_geom_torsion_atom_site_label_4
_geom_torsion
_geom_torsion_site_symmetry_1
C10 C2 C3 C102 4(2) .
S1 C2 C3 C102 -177.1(11) .
C10 C2 C3 C4 179.9(14) .
S1 C2 C3 C4 -1.6(16) .
C2 C3 C4 C5 176.5(14) .
C102 C3 C4 C5 -8(2) .
C2 C3 C4 C9 1.5(16) .
C102 C3 C4 C9 176.9(12) .
C9 C4 C5 C6 -6.1(18) .
C3 C4 C5 C6 179.2(13) .
C4 C5 C6 C7 3.6(19) .
C5 C6 C7 C8 0.0(19) .
C5 C6 C7 B11 179.0(12) .
C6 C7 C8 C9 -0.9(19) .
B11 C7 C8 C9 -179.9(12) .
C7 C8 C9 C4 -1.8(19) .
C7 C8 C9 S1 -179.8(10) .
C5 C4 C9 C8 5.4(18) .
C3 C4 C9 C8 -178.8(12) .
C5 C4 C9 S1 -176.4(9) .
C3 C4 C9 S1 -0.6(14) .
O12 C13 C14 C15 51.0(18) .
C27 C13 C14 C15 164.7(13) .
O12 C13 C14 C25 -127.6(12) .
C27 C13 C14 C25 -13.9(13) .
C25 C14 C15 C16 4.3(19) .
C13 C14 C15 C16 -174.2(12) .
C14 C15 C16 C23 -6.9(18) .
C14 C15 C16 C17 -177.8(13) .
C23 C16 C17 C29 139.7(13) .
C15 C16 C17 C29 -49.3(19) .
C23 C16 C17 C30 -98.6(15) .
C15 C16 C17 C30 72.4(18) .
C23 C16 C17 C18 18.6(15) .
C15 C16 C17 C18 -170.4(13) .
C16 C17 C18 O19 89.4(12) .
C29 C17 C18 O19 -30.8(16) .
C30 C17 C18 O19 -150.7(12) .
C16 C17 C18 C22 -23.5(14) .
C29 C17 C18 C22 -143.7(12) .
C30 C17 C18 C22 96.4(14) .
O19 C18 C22 O21 19.8(12) .
C17 C18 C22 O21 138.9(11) .
O19 C18 C22 C23 -98.4(11) .
C17 C18 C22 C23 20.7(14) .
C15 C16 C23 C24 8(2) .
C17 C16 C23 C24 -179.7(13) .
C15 C16 C23 C22 -178.4(11) .
C17 C16 C23 C22 -6.3(16) .
O21 C22 C23 C24 49.2(19) .
C18 C22 C23 C24 163.5(14) .
O21 C22 C23 C16 -123.7(12) .
C18 C22 C23 C16 -9.4(14) .
C16 C23 C24 C25 -7(2) .
C22 C23 C24 C25 -178.3(13) .
C23 C24 C25 C14 3.2(19) .
C23 C24 C25 C26 177.3(13) .
C15 C14 C25 C24 -2.2(19) .
C13 C14 C25 C24 176.6(11) .
C15 C14 C25 C26 -177.5(11) .
C13 C14 C25 C26 1.3(14) .
C24 C25 C26 C27 -162.1(14) .
C14 C25 C26 C27 12.2(14) .
C24 C25 C26 C32 -38(2) .
C14 C25 C26 C32 136.5(13) .
C24 C25 C26 C31 85(2) .
C14 C25 C26 C31 -100.4(15) .
C25 C26 C27 O28 91.4(13) .
C32 C26 C27 O28 -34.0(17) .
C31 C26 C27 O28 -157.1(13) .
C25 C26 C27 C13 -20.9(13) .
C32 C26 C27 C13 -146.3(13) .
C31 C26 C27 C13 90.6(14) .
O12 C13 C27 O28 19.7(13) .
C14 C13 C27 O28 -98.4(11) .
O12 C13 C27 C26 139.6(11) .
C14 C13 C27 C26 21.6(13) .
C41 C33 C34 C35 1(2) .
B20 C33 C34 C35 179.4(12) .
C33 C34 C35 C36 -1(2) .
C34 C35 C36 C37 -179.1(14) .
C34 C35 C36 C40 0(2) .
C35 C36 C37 C38 176.8(15) .
C40 C36 C37 C38 -2.8(18) .
C35 C36 C37 C45 -4(2) .
C40 C36 C37 C45 176.8(12) .
C36 C37 C38 C42 -175.4(18) .
C45 C37 C38 C42 5(3) .
C36 C37 C38 S39 2.9(18) .
C45 C37 C38 S39 -176.7(11) .
C35 C36 C40 C41 0(2) .
C37 C36 C40 C41 -179.9(13) .
C35 C36 C40 S39 -178.2(11) .
C37 C36 C40 S39 1.4(15) .
C36 C40 C41 C33 -1(2) .
S39 C40 C41 C33 177.8(11) .
C34 C33 C41 C40 0(2) .
B20 C33 C41 C40 -178.3(13) .
C38 C37 C45 C49 -61(2) .
C36 C37 C45 C49 119.2(19) .
C38 C37 C45 C46 108.5(17) .
C36 C37 C45 C46 -71(2) .
C38 C37 C45 C46B 118(4) .
C36 C37 C45 C46B -62(4) .
C49 C45 C46 F50 -143.2(16) .
C46B C45 C46 F50 -26(33) .
C37 C45 C46 F50 45(2) .
C49 C45 C46 F51 104.3(15) .
C46B C45 C46 F51 -138(34) .
C37 C45 C46 F51 -67.3(18) .
C49 C45 C46 C47 -20.0(17) .
C46B C45 C46 C47 98(34) .
C37 C45 C46 C47 168.4(14) .
F50 C46 C47 F53 -85.6(17) .
F51 C46 C47 F53 29.5(18) .
C45 C46 C47 F53 152.1(13) .
F50 C46 C47 F52 30.6(18) .
F51 C46 C47 F52 145.7(15) .
C45 C46 C47 F52 -91.7(15) .
F50 C46 C47 C48 150.0(15) .
F51 C46 C47 C48 -94.9(16) .
C45 C46 C47 C48 27.7(16) .
F53 C47 C48 F55 -27.8(18) .
F52 C47 C48 F55 -148.0(14) .
C46 C47 C48 F55 96.2(15) .
F53 C47 C48 F54 85.8(18) .
F52 C47 C48 F54 -34.4(19) .
C46 C47 C48 F54 -150.2(16) .
F53 C47 C48 C49 -149.4(15) .
F52 C47 C48 C49 90.4(17) .
C46 C47 C48 C49 -25.4(17) .
C49 C45 C46B F50B -92(9) .
C37 C45 C46B F50B 88(10) .
C49 C45 C46B F51B 78(9) .
C46 C45 C46B F51B 12(27) .
C37 C45 C46B F51B -102(8) .
C49 C45 C46B C47B 10(6) .
C46 C45 C46B C47B -55(31) .
C37 C45 C46B C47B -169(4) .
F50B C46B C47B F53B -160(8) .
F51B C46B C47B F53B -16(9) .
C45 C46B C47B F53B 87(9) .
F50B C46B C47B F52B 10(10) .
F51B C46B C47B F52B 155(11) .
C45 C46B C47B F52B -102(8) .
F50B C46B C47B C48B 83(8) .
F51B C46B C47B C48B -132(9) .
C45 C46B C47B C48B -29(8) .
F50B C46B C47B F51B -145(8) .
C45 C46B C47B F51B 103(8) .
F53B C47B F52B C48B -89(15) .
C46B C47B F52B C48B 106(8) .
F51B C47B F52B C48B 144(21) .
F52B C47B F53B F51B -150(17) .
C46B C47B F53B F51B 14(8) .
C48B C47B F53B F51B 133(10) .
F53B C47B C48B F55B 22(11) .
F52B C47B C48B F55B -120(8) .
C46B C47B C48B F55B 141(7) .
F51B C47B C48B F55B 86(11) .
F53B C47B C48B F54B 153(13) .
F52B C47B C48B F54B 11(17) .
C46B C47B C48B F54B -88(15) .
F51B C47B C48B F54B -143(12) .
F53B C47B C48B C49 -84(9) .
F52B C47B C48B C49 134(8) .
C46B C47B C48B C49 35(8) .
F51B C47B C48B C49 -20(12) .
F53B C47B C48B F52B 142(12) .
C46B C47B C48B F52B -99(8) .
F51B C47B C48B F52B -154(14) .
C47B F52B C48B F55B 87(11) .
C47B F52B C48B F54B -174(9) .
C47B F52B C48B C49 -63(11) .
F50B C46B F51B F53B 87(21) .
C45 C46B F51B F53B -77(11) .
C47B C46B F51B F53B 15(8) .
F50B C46B F51B C47B 72(19) .
C45 C46B F51B C47B -92(9) .
C47B F53B F51B C46B -16(9) .
F53B C47B F51B C46B 163(10) .
F52B C47B F51B C46B -50(19) .
C48B C47B F51B C46B 79(12) .
F52B C47B F51B F53B 147(22) .
C46B C47B F51B F53B -163(10) .
C48B C47B F51B F53B -83(11) .
C46 C45 C49 C48 3.3(19) .
C46B C45 C49 C48 -5(4) .
C37 C45 C49 C48 174.0(16) .
C46 C45 C49 C48B 21(5) .
C46B C45 C49 C48B 13(6) .
C37 C45 C49 C48B -168(4) .
C46 C45 C49 C56 178.0(15) .
C46B C45 C49 C56 169(4) .
C37 C45 C49 C56 -11(3) .
F55 C48 C49 C45 -102.6(17) .
F54 C48 C49 C45 134(2) .
C47 C48 C49 C45 15(2) .
F55 C48 C49 C48B 165(13) .
F54 C48 C49 C48B 42(13) .
C47 C48 C49 C48B -77(13) .
F55 C48 C49 C56 82(2) .
F54 C48 C49 C56 -41(2) .
C47 C48 C49 C56 -160.4(15) .
F55B C48B C49 C45 -140(6) .
F54B C48B C49 C45 125(6) .
C47B C48B C49 C45 -29(7) .
F52B C48B C49 C45 15(10) .
F55B C48B C49 C48 -45(11) .
F54B C48B C49 C48 -140(17) .
C47B C48B C49 C48 66(12) .
F52B C48B C49 C48 110(16) .
F55B C48B C49 C56 61(8) .
F54B C48B C49 C56 -34(9) .
C47B C48B C49 C56 173(4) .
F52B C48B C49 C56 -144(7) .
C45 C49 C56 C64 -62(2) .
C48 C49 C56 C64 112.3(19) .
C48B C49 C56 C64 93(5) .
C45 C49 C56 C57 124.0(18) .
C48 C49 C56 C57 -62(2) .
C48B C49 C56 C57 -81(5) .
C64 C56 C57 C62 -5.0(18) .
C49 C56 C57 C62 169.7(12) .
C64 C56 C57 C58 177.7(15) .
C49 C56 C57 C58 -8(2) .
C62 C57 C58 C59 4(2) .
C56 C57 C58 C59 -178.7(14) .
C57 C58 C59 C60 -6(2) .
C58 C59 C60 C61 6.0(19) .
C58 C59 C60 B66 -173.8(12) .
C59 C60 C61 C62 -3.6(19) .
B66 C60 C61 C62 176.2(12) .
C60 C61 C62 C57 2(2) .
C60 C61 C62 S63 177.3(10) .
C58 C57 C62 C61 -1.8(19) .
C56 C57 C62 C61 -179.6(12) .
C58 C57 C62 S63 -178.1(10) .
C56 C57 C62 S63 4.1(14) .
C57 C56 C64 C65 -179.1(17) .
C49 C56 C64 C65 6(3) .
C57 C56 C64 S63 3.6(17) .
C49 C56 C64 S63 -170.9(11) .
O67 C68 C69 C70 57.9(18) .
C82 C68 C69 C70 170.9(13) .
O67 C68 C69 C80 -122.2(12) .
C82 C68 C69 C80 -9.3(14) .
C80 C69 C70 C71 1(2) .
C68 C69 C70 C71 -179.2(12) .
C69 C70 C71 C78 3.4(19) .
C69 C70 C71 C72 -175.2(13) .
C78 C71 C72 C84 -95.4(14) .
C70 C71 C72 C84 83.3(18) .
C78 C71 C72 C73 21.3(14) .
C70 C71 C72 C73 -160.0(14) .
C78 C71 C72 C85 140.7(12) .
C70 C71 C72 C85 -41(2) .
C84 C72 C73 O74 -158.0(13) .
C71 C72 C73 O74 88.0(14) .
C85 C72 C73 O74 -32.2(17) .
C84 C72 C73 C77 85.1(14) .
C71 C72 C73 C77 -28.9(13) .
C85 C72 C73 C77 -149.1(11) .
O74 C73 C77 O76 16.6(12) .
C72 C73 C77 O76 140.8(11) .
O74 C73 C77 C78 -98.0(11) .
C72 C73 C77 C78 26.2(13) .
C70 C71 C78 C79 -3.5(18) .
C72 C71 C78 C79 175.4(11) .
C70 C71 C78 C77 176.0(11) .
C72 C71 C78 C77 -5.1(15) .
O76 C77 C78 C71 -121.0(12) .
C73 C77 C78 C71 -12.9(13) .
O76 C77 C78 C79 58.5(17) .
C73 C77 C78 C79 166.5(12) .
C71 C78 C79 C80 -0.8(18) .
C77 C78 C79 C80 179.7(12) .
C78 C79 C80 C69 5.3(18) .
C78 C79 C80 C81 -178.8(11) .
C70 C69 C80 C79 -6(2) .
C68 C69 C80 C79 174.5(12) .
C70 C69 C80 C81 178.1(12) .
C68 C69 C80 C81 -1.8(15) .
C79 C80 C81 C87 -39.9(19) .
C69 C80 C81 C87 136.3(14) .
C79 C80 C81 C86 84.2(16) .
C69 C80 C81 C86 -99.7(13) .
C79 C80 C81 C82 -164.3(12) .
C69 C80 C81 C82 11.8(14) .
O67 C68 C82 O83 12.9(12) .
C69 C68 C82 O83 -102.8(11) .
O67 C68 C82 C81 132.2(10) .
C69 C68 C82 C81 16.4(14) .
C87 C81 C82 O83 -30.0(16) .
C80 C81 C82 O83 96.5(12) .
C86 C81 C82 O83 -148.7(11) .
C87 C81 C82 C68 -143.7(13) .
C80 C81 C82 C68 -17.2(14) .
C86 C81 C82 C68 97.6(13) .
C96 C88 C89 C90 4.0(18) .
B75 C88 C89 C90 177.8(11) .
C88 C89 C90 C91 -3.5(18) .
C89 C90 C91 C95 0.4(17) .
C89 C90 C91 C92 -176.1(11) .
C95 C91 C92 C93 0.0(14) .
C90 C91 C92 C93 176.8(11) .
C95 C91 C92 C98 174.5(11) .
C90 C91 C92 C98 -8.7(18) .
C91 C92 C93 C97 -179.1(12) .
C98 C92 C93 C97 6.4(19) .
C91 C92 C93 S94 -0.8(12) .
C98 C92 C93 S94 -175.3(9) .
C90 C91 C95 C96 2.3(17) .
C92 C91 C95 C96 179.1(10) .
C90 C91 C95 S94 -176.1(9) .
C92 C91 C95 S94 0.8(12) .
C89 C88 C96 C95 -1.2(16) .
B75 C88 C96 C95 -174.7(10) .
C91 C95 C96 C88 -1.9(16) .
S94 C95 C96 C88 176.2(9) .
C93 C92 C98 C102 -74.4(18) .
C91 C92 C98 C102 111.8(15) .
C93 C92 C98 C99 111.9(15) .
C91 C92 C98 C99 -61.9(18) .
C93 C92 C98 C99B 96(3) .
C91 C92 C98 C99B -78(3) .
C102 C98 C99 F103 126.7(16) .
C99B C98 C99 F103 32(11) .
C92 C98 C99 F103 -58.7(19) .
C102 C98 C99 F104 -104.8(19) .
C99B C98 C99 F104 160(11) .
C92 C98 C99 F104 70(2) .
C102 C98 C99 C100 15.1(15) .
C99B C98 C99 C100 -80(11) .
C92 C98 C99 C100 -170.2(13) .
F103 C99 C100 F106 92.3(16) .
F104 C99 C100 F106 -26.2(18) .
C98 C99 C100 F106 -151.2(14) .
F103 C99 C100 F105 -27.2(16) .
F104 C99 C100 F105 -145.7(14) .
C98 C99 C100 F105 89.4(13) .
F103 C99 C100 C101 -141.7(13) .
F104 C99 C100 C101 99.8(14) .
C98 C99 C100 C101 -25.2(14) .
F107 C101 C100 F106 -81.3(15) .
F108 C101 C100 F106 32.3(16) .
C102 C101 C100 F106 154.4(12) .
F107 C101 C100 F105 32.2(15) .
F108 C101 C100 F105 145.9(12) .
C102 C101 C100 F105 -92.1(12) .
F107 C101 C100 C99 150.4(12) .
F108 C101 C100 C99 -96.0(13) .
C102 C101 C100 C99 26.1(13) .
C102 C98 C99B F13B 102(5) .
C99 C98 C99B F13B -168(15) .
C92 C98 C99B F13B -70(6) .
C102 C98 C99B F14B -150(4) .
C99 C98 C99B F14B -60(9) .
C92 C98 C99B F14B 38(6) .
C102 C98 C99B C10B -28(4) .
C99 C98 C99B C10B 62(10) .
C92 C98 C99B C10B 160(3) .
F13B C99B C10B F16B 151(5) .
F14B C99B C10B F16B 45(6) .
C98 C99B C10B F16B -80(5) .
F13B C99B C10B F15B 23(7) .
F14B C99B C10B F15B -83(6) .
C98 C99B C10B F15B 152(5) .
F13B C99B C10B C11B -91(5) .
F14B C99B C10B C11B 163(4) .
C98 C99B C10B C11B 39(4) .
F17B C11B C10B F16B -154(5) .
F18B C11B C10B F16B -35(5) .
C102 C11B C10B F16B 69(6) .
F17B C11B C10B F15B -14(7) .
F18B C11B C10B F15B 104(5) .
C102 C11B C10B F15B -152(4) .
F17B C11B C10B C99B 97(5) .
F18B C11B C10B C99B -144(4) .
C102 C11B C10B C99B -41(5) .
C99 C98 C102 C3 174.1(13) .
C99B C98 C102 C3 -172(3) .
C92 C98 C102 C3 0(2) .
C99 C98 C102 C11B -13(2) .
C99B C98 C102 C11B 2(4) .
C92 C98 C102 C11B 173(2) .
C99 C98 C102 C101 1.8(15) .
C99B C98 C102 C101 16(3) .
C92 C98 C102 C101 -172.5(13) .
C2 C3 C102 C98 -68(2) .
C4 C3 C102 C98 117.2(16) .
C2 C3 C102 C11B 121(3) .
C4 C3 C102 C11B -54(3) .
C2 C3 C102 C101 103.9(16) .
C4 C3 C102 C101 -71.2(17) .
F17B C11B C102 C98 -107(6) .
F18B C11B C102 C98 122(4) .
C10B C11B C102 C98 26(4) .
F17B C11B C102 C3 67(7) .
F18B C11B C102 C3 -65(5) .
C10B C11B C102 C3 -160(3) .
F17B C11B C102 C101 132(13) .
F18B C11B C102 C101 0(7) .
C10B C11B C102 C101 -95(10) .
F107 C101 C102 C98 -138.9(13) .
F108 C101 C102 C98 105.0(13) .
C100 C101 C102 C98 -17.7(13) .
F107 C101 C102 C3 48.1(17) .
F108 C101 C102 C3 -68.0(15) .
C100 C101 C102 C3 169.2(11) .
F107 C101 C102 C11B -76(9) .
F108 C101 C102 C11B 168(9) .
C100 C101 C102 C11B 45(9) .
C8 C7 B11 O12 158.2(13) .
C6 C7 B11 O12 -20.7(19) .
C8 C7 B11 O28 -16.5(19) .
C6 C7 B11 O28 164.6(12) .
C41 C33 B20 O21 163.8(14) .
C34 C33 B20 O21 -14(2) .
C41 C33 B20 O19 -10(2) .
C34 C33 B20 O19 171.7(12) .
C59 C60 B66 O83 158.8(11) .
C61 C60 B66 O83 -21.0(17) .
C59 C60 B66 O67 -23.7(18) .
C61 C60 B66 O67 156.5(12) .
C89 C88 B75 O76 -8.1(17) .
C96 C88 B75 O76 165.7(10) .
C89 C88 B75 O74 164.6(11) .
C96 C88 B75 O74 -21.6(17) .
O28 B11 O12 C13 2.2(15) .
C7 B11 O12 C13 -172.7(12) .
C14 C13 O12 B11 98.4(13) .
C27 C13 O12 B11 -13.9(14) .
O21 B20 O19 C18 6.0(15) .
C33 B20 O19 C18 -179.1(11) .
C22 C18 O19 B20 -15.5(13) .
C17 C18 O19 B20 -131.1(11) .
O19 B20 O21 C22 7.1(15) .
C33 B20 O21 C22 -167.2(13) .
C18 C22 O21 B20 -16.8(14) .
C23 C22 O21 B20 96.2(13) .
O12 B11 O28 C27 11.2(15) .
C7 B11 O28 C27 -173.6(11) .
C26 C27 O28 B11 -134.1(12) .
C13 C27 O28 B11 -18.3(13) .
O83 B66 O67 C68 2.1(14) .
C60 B66 O67 C68 -175.5(11) .
C82 C68 O67 B66 -9.4(12) .
C69 C68 O67 B66 101.5(12) .
O76 B75 O74 C73 0.2(14) .
C88 B75 O74 C73 -172.9(11) .
C72 C73 O74 B75 -129.4(12) .
C77 C73 O74 B75 -10.4(12) .
O74 B75 O76 C77 11.4(13) .
C88 B75 O76 C77 -175.4(10) .
C78 C77 O76 B75 88.6(12) .
C73 C77 O76 B75 -16.5(11) .
O67 B66 O83 C82 6.6(13) .
C60 B66 O83 C82 -175.8(10) .
C68 C82 O83 B66 -11.7(11) .
C81 C82 O83 B66 -128.3(11) .
C8 C9 S1 C2 177.9(12) .
C4 C9 S1 C2 -0.2(10) .
C3 C2 S1 C9 1.1(11) .
C10 C2 S1 C9 179.7(12) .
C41 C40 S39 C38 -178.4(15) .
C36 C40 S39 C38 0.0(12) .
C37 C38 S39 C40 -1.7(13) .
C42 C38 S39 C40 176.8(15) .
C56 C64 S63 C62 -1.0(13) .
C65 C64 S63 C62 -178.4(16) .
C61 C62 S63 C64 -178.0(13) .
C57 C62 S63 C64 -1.9(11) .
C92 C93 S94 C95 1.1(9) .
C97 C93 S94 C95 179.5(10) .
C91 C95 S94 C93 -1.0(9) .
C96 C95 S94 C93 -179.3(11) .
C6B C1B C2B C3B 0.0 .
C1B C2B C3B C4B 0.0 .
C2B C3B C4B C5B 0.0 .
C3B C4B C5B C6B 0.0 .
C4B C5B C6B C1B 0.0 .
C2B C1B C6B C5B 0.0 .
C6D C1D C2D C3D 0.0 .
C1D C2D C3D C4D 0.0 .
C2D C3D C4D C5D 0.0 .
C3D C4D C5D C6D 0.0 .
C4D C5D C6D C1D 0.0 .
C2D C1D C6D C5D 0.0 .
C6D2 C1D2 C2D2 C3D2 0.0 .
C1D2 C2D2 C3D2 C4D2 0.0 .
C2D2 C3D2 C4D2 C5D2 0.0 .
C3D2 C4D2 C5D2 C6D2 0.0 .
C4D2 C5D2 C6D2 C1D2 0.0 .
C2D2 C1D2 C6D2 C5D2 0.0 .
C4C C1C C5C C6C 0.0 .
C1C C5C C6C C3C 0.0 .
C5C C6C C3C C2C 0.0 .
C6C C3C C2C C4C 0.0 .
C3C C2C C4C C1C 0.0 .
C5C C1C C4C C2C 0.0 .
C6E C6E C2E C3E 178(3) 3_554
